data_4116256
loop_
_publ_author_name
'Martin Albrecht'
'Paulo Dani'
'Martin Lutz'
'Anthony L. Spek'
'Gerard van Koten'

_publ_contact_author_address
; Bijvoet Center for Biomolecular Research
  Dep. Crystal and Structural Chemistry
  Utrecht University
  Padualaan 8
  3584 CH Utrecht
  The Netherlands
;
_publ_contact_author_email m.lutz@chem.uu.nl
_publ_contact_author_fax '[+31] 30 2533940'
_publ_contact_author_name 'Martin Lutz'
_publ_contact_author_phone '[+31] 30 2533902'
_publ_section_title
;
 Transcyclometalation Processes with Late Transition Metals: Caryl-H Bond
 Activation via Noncovalent C-H...Interactions
;
_journal_name_full 'Journal of the American Chemical Society'
_journal_page_first 11822
_journal_page_last 11833
_journal_paper_doi 10.1021/ja001808m
_journal_volume 122
_journal_year 2000
_chemical_formula_moiety 'C44 H48 N2 P2 Pt 2+, 2(B F4 -)'
_chemical_formula_sum 'C44 H48 B2 F8 N2 P2 Pt'
_chemical_formula_weight 1035.49
_chemical_name_systematic
; 
 ? 
;
_space_group_IT_number 5
_symmetry_cell_setting monoclinic
_symmetry_space_group_name_Hall 'C 2y'
_symmetry_space_group_name_H-M 'C 1 2 1'
_atom_sites_solution_hydrogens constraint
_atom_sites_solution_primary heavy
_atom_sites_solution_secondary difmap
_audit_creation_method SHELXL-97
_cell_angle_alpha 90.00
_cell_angle_beta 121.5350(10)
_cell_angle_gamma 90.00
_cell_formula_units_Z 2
_cell_length_a 12.8866(3)
_cell_length_b 15.9008(3)
_cell_length_c 12.1765(3)
_cell_measurement_temperature 150(2)
_cell_volume 2126.59(9)
_computing_cell_refinement 'DENZO 1.11.0'
_computing_data_collection 'Nonius COLLECT'
_computing_data_reduction 'DENZO 1.11.0'
_computing_structure_refinement 'SHELXL-97 (Sheldrick, 1997)'
_computing_structure_solution 'DIRDIF-97 (Beurskens et al., 1997)'
_diffrn_ambient_temperature 150(2)
_diffrn_measured_fraction_theta_full 1.000
_diffrn_measured_fraction_theta_max 1.000
_diffrn_measurement_device_type 'Nonius KappaCCD'
_diffrn_radiation_monochromator graphite
_diffrn_radiation_source 'rotating anode'
_diffrn_radiation_type MoK\a
_diffrn_radiation_wavelength 0.71073
_diffrn_reflns_av_R_equivalents 0.0728
_diffrn_reflns_av_sigmaI/netI 0.0367
_diffrn_reflns_limit_h_max 15
_diffrn_reflns_limit_h_min -15
_diffrn_reflns_limit_k_max 19
_diffrn_reflns_limit_k_min -19
_diffrn_reflns_limit_l_max 14
_diffrn_reflns_limit_l_min -14
_diffrn_reflns_number 18789
_diffrn_reflns_theta_full 25.50
_diffrn_reflns_theta_max 25.50
_diffrn_reflns_theta_min 1.96
_exptl_absorpt_coefficient_mu 3.444
_exptl_absorpt_correction_T_max 0.70
_exptl_absorpt_correction_T_min 0.24
_exptl_absorpt_correction_type refdelf
_exptl_crystal_colour colourless
_exptl_crystal_density_diffrn 1.617
_exptl_crystal_description plate
_exptl_crystal_F_000 1032
_exptl_crystal_size_max 0.15
_exptl_crystal_size_mid 0.15
_exptl_crystal_size_min 0.08
_refine_diff_density_max 0.758
_refine_diff_density_min -0.673
_refine_diff_density_rms 0.083
_refine_ls_abs_structure_details 'Flack H D (1983), Acta Cryst. A39, 876-881'
_refine_ls_abs_structure_Flack -0.007(6)
_refine_ls_extinction_method none
_refine_ls_goodness_of_fit_ref 1.042
_refine_ls_hydrogen_treatment mixed
_refine_ls_matrix_type full
_refine_ls_number_parameters 296
_refine_ls_number_reflns 3974
_refine_ls_number_restraints 95
_refine_ls_restrained_S_all 1.093
_refine_ls_R_factor_all 0.0278
_refine_ls_R_factor_gt 0.0278
_refine_ls_shift/su_max 0.001
_refine_ls_shift/su_mean 0.000
_refine_ls_structure_factor_coef Fsqd
_refine_ls_weighting_details 'calc w=1/[\s^2^(Fo^2^)+(0.0531P)^2^+0.0000P] where P=(Fo^2^+2Fc^2^)/3'
_refine_ls_weighting_scheme calc
_refine_ls_wR_factor_gt 0.0703
_refine_ls_wR_factor_ref 0.0703
_reflns_number_gt 3972
_reflns_number_total 3974
_reflns_threshold_expression I>2\s(I)
_cod_data_source_file ja001808m_1.cif
_cod_data_source_block s2129a
_cod_original_cell_volume 2126.58(8)
_cod_original_sg_symbol_H-M 'C 2'
_cod_database_code 4116256

loop_
_symmetry_equiv_pos_as_xyz
'x, y, z'
'-x, y, -z'
'x+1/2, y+1/2, z'
'-x+1/2, y+1/2, -z'

loop_
_atom_site_label
_atom_site_type_symbol
_atom_site_fract_x
_atom_site_fract_y
_atom_site_fract_z
_atom_site_U_iso_or_equiv
_atom_site_adp_type
_atom_site_occupancy
_atom_site_symmetry_multiplicity
_atom_site_calc_flag
_atom_site_refinement_flags
_atom_site_disorder_assembly
_atom_site_disorder_group
Pt Pt 0.5000 0.486839(7) 0.5000 0.03704(8) Uani 1 2 d S . .
P P 0.36019(11) 0.51014(7) 0.55711(13) 0.0355(3) Uani 1 1 d . . .
N1 N 0.2644(8) 0.3857(6) 0.2223(9) 0.039(2) Uani 0.43 1 d PDU A 1
H1 H 0.2827 0.4268 0.2841 0.047 Uiso 0.43 1 calc PR A 1
C561 C 0.2031(14) 0.4311(10) 0.0943(12) 0.065(5) Uani 0.43 1 d PDU A 1
H56A H 0.1256 0.4547 0.0765 0.097 Uiso 0.43 1 calc PR A 1
H56B H 0.1880 0.3914 0.0259 0.097 Uiso 0.43 1 calc PR A 1
H56C H 0.2560 0.4765 0.0974 0.097 Uiso 0.43 1 calc PR A 1
C571 C 0.1716(12) 0.3297(11) 0.224(2) 0.063(14) Uani 0.43 1 d PDU A 1
H57A H 0.0984 0.3625 0.1999 0.094 Uiso 0.43 1 calc PR A 1
H57B H 0.2051 0.3062 0.3102 0.094 Uiso 0.43 1 calc PR A 1
H57C H 0.1507 0.2839 0.1617 0.094 Uiso 0.43 1 calc PR A 1
N2 N 0.2465(7) 0.3312(5) 0.1620(7) 0.050(2) Uani 0.57 1 d PDU A 2
H2 H 0.2431 0.2783 0.1279 0.060 Uiso 0.57 1 calc PR A 2
C562 C 0.1881(9) 0.3906(9) 0.0516(11) 0.057(3) Uani 0.57 1 d PDU A 2
H56D H 0.1021 0.3757 -0.0050 0.086 Uiso 0.57 1 calc PR A 2
H56E H 0.2293 0.3872 0.0031 0.086 Uiso 0.57 1 calc PR A 2
H56F H 0.1945 0.4480 0.0838 0.086 Uiso 0.57 1 calc PR A 2
C572 C 0.1714(10) 0.3268(11) 0.2230(16) 0.067(11) Uani 0.57 1 d PDU A 2
H57D H 0.2106 0.2890 0.2975 0.100 Uiso 0.57 1 calc PR A 2
H57E H 0.0900 0.3055 0.1601 0.100 Uiso 0.57 1 calc PR A 2
H57F H 0.1644 0.3831 0.2513 0.100 Uiso 0.57 1 calc PR A 2
C1 C 0.5000 0.6179(8) 0.5000 0.044(3) Uani 1 2 d S . .
C2 C 0.4506(5) 0.6628(3) 0.5613(6) 0.0426(11) Uani 1 1 d . . .
C3 C 0.4514(6) 0.7506(4) 0.5608(8) 0.0552(15) Uani 1 1 d . . .
H3 H 0.4182 0.7809 0.6027 0.066 Uiso 1 1 calc R . .
C4 C 0.5000 0.7930(8) 0.5000 0.059(4) Uani 1 2 d S . .
H4 H 0.5000 0.8528 0.5000 0.071 Uiso 1 2 calc SR . .
C5 C 0.3980(5) 0.6160(4) 0.6278(6) 0.0450(12) Uani 1 1 d . . .
H5A H 0.3240 0.6448 0.6141 0.054 Uiso 1 1 calc R . .
H5B H 0.4579 0.6128 0.7215 0.054 Uiso 1 1 calc R . .
C11 C 0.3458(4) 0.4433(3) 0.6693(5) 0.0395(10) Uani 1 1 d . . .
C12 C 0.3582(5) 0.4754(6) 0.7815(5) 0.0486(16) Uani 1 1 d . . .
H12 H 0.3716 0.5339 0.7992 0.058 Uiso 1 1 calc R . .
C13 C 0.3512(6) 0.4231(5) 0.8673(7) 0.0617(16) Uani 1 1 d . . .
H13 H 0.3603 0.4452 0.9444 0.074 Uiso 1 1 calc R . .
C14 C 0.3307(7) 0.3384(5) 0.8406(7) 0.0655(18) Uani 1 1 d . . .
H14 H 0.3260 0.3023 0.9000 0.079 Uiso 1 1 calc R . .
C15 C 0.3173(7) 0.3058(4) 0.7318(7) 0.0633(17) Uani 1 1 d . . .
H15 H 0.3027 0.2474 0.7146 0.076 Uiso 1 1 calc R . .
C16 C 0.3249(6) 0.3584(4) 0.6440(6) 0.0499(13) Uani 1 1 d . . .
H16 H 0.3156 0.3357 0.5672 0.060 Uiso 1 1 calc R . .
C21 C 0.2068(5) 0.5193(3) 0.4164(5) 0.0394(10) Uani 1 1 d . . .
C22 C 0.1898(6) 0.5628(4) 0.3086(6) 0.0545(14) Uani 1 1 d . . .
H22 H 0.2573 0.5851 0.3070 0.065 Uiso 1 1 calc R . .
C23 C 0.0713(7) 0.5728(4) 0.2029(6) 0.068(2) Uani 1 1 d . . .
H23 H 0.0587 0.6048 0.1310 0.081 Uiso 1 1 calc R . .
C24 C -0.0264(6) 0.5378(5) 0.2004(7) 0.068(2) Uani 1 1 d . . .
H24 H -0.1059 0.5449 0.1272 0.081 Uiso 1 1 calc R . .
C25 C -0.0093(5) 0.4918(10) 0.3053(6) 0.0624(16) Uani 1 1 d . . .
H25 H -0.0768 0.4657 0.3029 0.075 Uiso 1 1 calc R . .
C26 C 0.1068(4) 0.4837(10) 0.4140(5) 0.0518(11) Uani 1 1 d . . .
H26 H 0.1179 0.4539 0.4870 0.062 Uiso 1 1 calc R . .
C51 C 0.5000 0.3550(7) 0.5000 0.033(2) Uani 1 2 d S . .
C52 C 0.4403(5) 0.3066(4) 0.3848(5) 0.0459(12) Uani 1 1 d . A .
C53 C 0.4413(7) 0.2204(4) 0.3854(7) 0.0647(18) Uani 1 1 d . . .
H53 H 0.4011 0.1910 0.3057 0.078 Uiso 1 1 calc R . .
C54 C 0.5000 0.1751(11) 0.5000 0.074(5) Uani 1 2 d S . .
H54 H 0.5000 0.1154 0.5000 0.088 Uiso 1 2 calc SR . .
C55 C 0.3757(6) 0.3489(5) 0.2553(6) 0.070(2) Uani 1 1 d D . .
H55A H 0.4296 0.3930 0.2545 0.084 Uiso 0.43 1 calc PR A 1
H55B H 0.3612 0.3069 0.1887 0.084 Uiso 0.43 1 calc PR A 1
H55C H 0.3834 0.4104 0.2708 0.084 Uiso 0.57 1 calc PR A 2
H55D H 0.4213 0.3352 0.2127 0.084 Uiso 0.57 1 calc PR A 2
F1 F 0.6575(7) 0.5843(4) -0.0783(6) 0.153(4) Uani 1 1 d DU . .
F2 F 0.7976(5) 0.6859(5) 0.0043(9) 0.187(6) Uani 1 1 d DU . .
F3 F 0.6998(9) 0.6508(5) 0.0974(6) 0.153(4) Uani 1 1 d DU . .
F4 F 0.6011(5) 0.7185(4) -0.0928(6) 0.113(2) Uani 1 1 d DU . .
B B 0.6865(5) 0.6597(4) -0.0222(6) 0.069(2) Uani 1 1 d D . .

loop_
_atom_site_aniso_label
_atom_site_aniso_U_11
_atom_site_aniso_U_22
_atom_site_aniso_U_33
_atom_site_aniso_U_23
_atom_site_aniso_U_13
_atom_site_aniso_U_12
Pt 0.03431(11) 0.02803(11) 0.05560(13) 0.000 0.02825(9) 0.000
P 0.0323(5) 0.0296(8) 0.0498(6) 0.0000(4) 0.0252(5) -0.0014(4)
N1 0.046(5) 0.033(5) 0.040(5) 0.006(4) 0.024(4) -0.001(4)
C561 0.117(15) 0.039(8) 0.056(9) -0.001(6) 0.058(9) -0.001(8)
C571 0.053(17) 0.075(19) 0.07(2) -0.012(12) 0.039(14) 0.027(12)
N2 0.047(4) 0.032(4) 0.048(4) 0.003(3) 0.008(4) -0.006(3)
C562 0.060(6) 0.063(8) 0.056(6) 0.033(6) 0.035(5) 0.029(6)
C572 0.071(16) 0.067(13) 0.060(14) 0.027(9) 0.033(11) -0.026(9)
C1 0.040(6) 0.026(6) 0.078(8) 0.000 0.040(6) 0.000
C2 0.037(2) 0.031(2) 0.069(3) -0.003(2) 0.034(2) -0.0044(19)
C3 0.054(3) 0.030(3) 0.105(5) -0.010(3) 0.059(3) -0.003(2)
C4 0.059(8) 0.019(5) 0.119(13) 0.000 0.059(9) 0.000
C5 0.041(3) 0.038(3) 0.068(3) -0.008(2) 0.037(3) -0.005(2)
C11 0.036(2) 0.039(3) 0.046(3) 0.002(2) 0.0227(19) -0.0002(19)
C12 0.052(2) 0.042(5) 0.064(3) -0.002(3) 0.039(2) -0.004(3)
C13 0.062(4) 0.077(5) 0.059(4) 0.002(3) 0.040(3) -0.010(3)
C14 0.076(4) 0.074(5) 0.061(4) 0.020(3) 0.047(4) 0.000(3)
C15 0.077(4) 0.042(3) 0.079(4) 0.016(3) 0.046(4) 0.001(3)
C16 0.058(3) 0.040(3) 0.056(3) 0.003(2) 0.033(3) -0.002(2)
C21 0.038(2) 0.032(2) 0.051(3) -0.0026(18) 0.025(2) 0.0028(18)
C22 0.063(4) 0.038(3) 0.056(3) -0.002(2) 0.027(3) -0.006(3)
C23 0.081(5) 0.041(3) 0.049(3) 0.002(2) 0.013(3) 0.005(3)
C24 0.054(3) 0.057(4) 0.059(4) -0.019(3) 0.007(3) 0.016(3)
C25 0.038(2) 0.077(4) 0.066(3) -0.009(6) 0.023(2) 0.008(5)
C26 0.0358(18) 0.066(3) 0.056(2) -0.005(6) 0.0261(18) -0.002(5)
C51 0.034(5) 0.033(6) 0.031(5) 0.000 0.015(4) 0.000
C52 0.049(3) 0.042(3) 0.046(3) -0.007(2) 0.025(2) -0.010(2)
C53 0.070(4) 0.047(4) 0.075(4) -0.025(3) 0.036(3) -0.021(3)
C54 0.092(12) 0.035(8) 0.104(13) 0.000 0.058(11) 0.000
C55 0.056(4) 0.104(6) 0.043(3) -0.002(3) 0.020(3) -0.034(4)
F1 0.167(7) 0.073(4) 0.107(5) -0.019(3) -0.007(5) 0.011(4)
F2 0.092(4) 0.156(8) 0.235(10) 0.119(8) 0.030(5) -0.012(5)
F3 0.207(9) 0.116(6) 0.112(6) -0.006(4) 0.067(6) 0.031(6)
F4 0.103(4) 0.087(4) 0.126(5) 0.032(3) 0.043(4) 0.038(3)
B 0.060(4) 0.048(4) 0.077(5) -0.001(3) 0.021(4) -0.006(3)

loop_
_atom_type_symbol
_atom_type_description
_atom_type_scat_dispersion_real
_atom_type_scat_dispersion_imag
_atom_type_scat_source
C C 0.0033 0.0016 'International Tables Vol C Tables 4.2.6.8 and 6.1.1.4'
H H 0.0000 0.0000 'International Tables Vol C Tables 4.2.6.8 and 6.1.1.4'
B B 0.0013 0.0007 'International Tables Vol C Tables 4.2.6.8 and 6.1.1.4'
F F 0.0171 0.0103 'International Tables Vol C Tables 4.2.6.8 and 6.1.1.4'
N N 0.0061 0.0033 'International Tables Vol C Tables 4.2.6.8 and 6.1.1.4'
P P 0.1023 0.0942 'International Tables Vol C Tables 4.2.6.8 and 6.1.1.4'
Pt Pt -1.7033 8.3905 'International Tables Vol C Tables 4.2.6.8 and 6.1.1.4'

loop_
_geom_angle_atom_site_label_1
_geom_angle_atom_site_label_2
_geom_angle_atom_site_label_3
_geom_angle
_geom_angle_site_symmetry_1
_geom_angle_site_symmetry_3
C1 Pt C51 180.000(3) . .
C1 Pt P 80.63(3) . 2_656
C51 Pt P 99.37(3) . 2_656
C1 Pt P 80.63(3) . .
C51 Pt P 99.37(3) . .
P Pt P 161.26(6) 2_656 .
C11 P C21 105.5(2) . .
C11 P C5 106.9(3) . .
C21 P C5 105.0(3) . .
C11 P Pt 122.93(17) . .
C21 P Pt 111.60(18) . .
C5 P Pt 103.53(17) . .
C55 N1 C571 116.9(7) . .
C55 N1 C561 113.6(7) . .
C571 N1 C561 107.8(13) . .
C55 N1 H1 105.9 . .
C571 N1 H1 105.9 . .
C561 N1 H1 105.9 . .
N1 C561 H56A 109.5 . .
N1 C561 H56B 109.5 . .
H56A C561 H56B 109.5 . .
N1 C561 H56C 109.5 . .
H56A C561 H56C 109.5 . .
H56B C561 H56C 109.5 . .
N1 C571 H57A 109.5 . .
N1 C571 H57B 109.5 . .
H57A C571 H57B 109.5 . .
N1 C571 H57C 109.5 . .
H57A C571 H57C 109.5 . .
H57B C571 H57C 109.5 . .
C55 N2 C562 114.2(6) . .
C55 N2 C572 113.0(7) . .
C562 N2 C572 109.0(9) . .
C55 N2 H2 106.7 . .
C562 N2 H2 106.7 . .
C572 N2 H2 106.7 . .
N2 C562 H56D 109.5 . .
N2 C562 H56E 109.5 . .
H56D C562 H56E 109.5 . .
N2 C562 H56F 109.5 . .
H56D C562 H56F 109.5 . .
H56E C562 H56F 109.5 . .
N2 C572 H57D 109.5 . .
N2 C572 H57E 109.5 . .
H57D C572 H57E 109.5 . .
N2 C572 H57F 109.5 . .
H57D C572 H57F 109.5 . .
H57E C572 H57F 109.5 . .
C2 C1 C2 118.8(10) 2_656 .
C2 C1 Pt 120.6(5) 2_656 .
C2 C1 Pt 120.6(5) . .
C3 C2 C1 120.1(6) . .
C3 C2 C5 120.3(5) . .
C1 C2 C5 119.6(6) . .
C4 C3 C2 120.0(7) . .
C4 C3 H3 120.0 . .
C2 C3 H3 120.0 . .
C3 C4 C3 121.1(11) 2_656 .
C3 C4 H4 119.5 2_656 .
C3 C4 H4 119.5 . .
C2 C5 P 106.6(4) . .
C2 C5 H5A 110.4 . .
P C5 H5A 110.4 . .
C2 C5 H5B 110.4 . .
P C5 H5B 110.4 . .
H5A C5 H5B 108.6 . .
C16 C11 C12 119.2(6) . .
C16 C11 P 119.3(4) . .
C12 C11 P 121.4(5) . .
C13 C12 C11 120.4(8) . .
C13 C12 H12 119.8 . .
C11 C12 H12 119.8 . .
C12 C13 C14 119.5(7) . .
C12 C13 H13 120.2 . .
C14 C13 H13 120.2 . .
C15 C14 C13 121.2(6) . .
C15 C14 H14 119.4 . .
C13 C14 H14 119.4 . .
C14 C15 C16 119.8(7) . .
C14 C15 H15 120.1 . .
C16 C15 H15 120.1 . .
C11 C16 C15 119.9(6) . .
C11 C16 H16 120.1 . .
C15 C16 H16 120.1 . .
C26 C21 C22 119.5(6) . .
C26 C21 P 121.6(5) . .
C22 C21 P 119.0(4) . .
C21 C22 C23 118.8(7) . .
C21 C22 H22 120.6 . .
C23 C22 H22 120.6 . .
C24 C23 C22 121.6(7) . .
C24 C23 H23 119.2 . .
C22 C23 H23 119.2 . .
C23 C24 C25 119.7(6) . .
C23 C24 H24 120.1 . .
C25 C24 H24 120.1 . .
C24 C25 C26 119.9(9) . .
C24 C25 H25 120.0 . .
C26 C25 H25 120.0 . .
C25 C26 C21 120.3(9) . .
C25 C26 H26 119.8 . .
C21 C26 H26 119.8 . .
C52 C51 C52 114.5(10) . 2_656
C52 C51 Pt 122.8(5) . .
C52 C51 Pt 122.8(5) 2_656 .
C53 C52 C51 122.5(7) . .
C53 C52 C55 116.8(6) . .
C51 C52 C55 120.6(7) . .
C52 C53 C54 121.4(8) . .
C52 C53 H53 119.3 . .
C54 C53 H53 119.3 . .
C53 C54 C53 117.6(14) 2_656 .
C53 C54 H54 121.2 2_656 .
C53 C54 H54 121.2 . .
N1 C55 N2 44.1(6) . .
N1 C55 C52 114.2(6) . .
N2 C55 C52 120.4(5) . .
N1 C55 H55A 108.7 . .
N2 C55 H55A 130.1 . .
C52 C55 H55A 108.7 . .
N1 C55 H55B 108.7 . .
N2 C55 H55B 65.5 . .
C52 C55 H55B 108.7 . .
H55A C55 H55B 107.6 . .
N1 C55 H55C 68.1 . .
N2 C55 H55C 107.2 . .
C52 C55 H55C 107.2 . .
H55A C55 H55C 45.8 . .
H55B C55 H55C 141.2 . .
N1 C55 H55D 137.9 . .
N2 C55 H55D 107.2 . .
C52 C55 H55D 107.2 . .
H55A C55 H55D 62.6 . .
H55B C55 H55D 48.1 . .
H55C C55 H55D 106.9 . .
F1 B F4 112.3(5) . .
F1 B F2 112.1(6) . .
F4 B F2 110.1(5) . .
F1 B F3 107.2(5) . .
F4 B F3 110.6(5) . .
F2 B F3 104.3(5) . .

loop_
_geom_bond_atom_site_label_1
_geom_bond_atom_site_label_2
_geom_bond_distance
_geom_bond_site_symmetry_2
Pt C1 2.083(12) .
Pt C51 2.096(12) .
Pt P 2.2753(12) 2_656
Pt P 2.2754(12) .
P C11 1.815(5) .
P C21 1.822(5) .
P C5 1.837(6) .
N1 C55 1.399(10) .
N1 C571 1.498(10) .
N1 C561 1.512(9) .
N1 H1 0.9300 .
C561 H56A 0.9800 .
C561 H56B 0.9800 .
C561 H56C 0.9800 .
C571 H57A 0.9800 .
C571 H57B 0.9800 .
C571 H57C 0.9800 .
N2 C55 1.472(9) .
N2 C562 1.485(8) .
N2 C572 1.498(10) .
N2 H2 0.9300 .
C562 H56D 0.9800 .
C562 H56E 0.9800 .
C562 H56F 0.9800 .
C572 H57D 0.9800 .
C572 H57E 0.9800 .
C572 H57F 0.9800 .
C1 C2 1.403(8) 2_656
C1 C2 1.403(8) .
C2 C3 1.396(8) .
C2 C5 1.498(8) .
C3 C4 1.372(9) .
C3 H3 0.9500 .
C4 C3 1.372(9) 2_656
C4 H4 0.9500 .
C5 H5A 0.9900 .
C5 H5B 0.9900 .
C11 C16 1.379(8) .
C11 C12 1.388(8) .
C12 C13 1.375(10) .
C12 H12 0.9500 .
C13 C14 1.379(12) .
C13 H13 0.9500 .
C14 C15 1.346(11) .
C14 H14 0.9500 .
C15 C16 1.400(9) .
C15 H15 0.9500 .
C16 H16 0.9500 .
C21 C26 1.395(9) .
C21 C22 1.395(9) .
C22 C23 1.399(10) .
C22 H22 0.9500 .
C23 C24 1.362(13) .
C23 H23 0.9500 .
C24 C25 1.386(14) .
C24 H24 0.9500 .
C25 C26 1.391(7) .
C25 H25 0.9500 .
C26 H26 0.9500 .
C51 C52 1.422(8) .
C51 C52 1.422(8) 2_656
C52 C53 1.371(9) .
C52 C55 1.503(8) .
C53 C54 1.391(12) .
C53 H53 0.9500 .
C54 C53 1.391(12) 2_656
C54 H54 0.9500 .
C55 H55A 0.9900 .
C55 H55B 0.9900 .
C55 H55C 0.9900 .
C55 H55D 0.9900 .
F1 B 1.333(6) .
F2 B 1.359(7) .
F3 B 1.381(7) .
F4 B 1.355(6) .

loop_
_geom_torsion_atom_site_label_1
_geom_torsion_atom_site_label_2
_geom_torsion_atom_site_label_3
_geom_torsion_atom_site_label_4
_geom_torsion
_geom_torsion_site_symmetry_1
_geom_torsion_site_symmetry_4
C1 Pt P C11 -144.5(2) . .
C51 Pt P C11 35.5(2) . .
P Pt P C11 -144.5(2) 2_656 .
C1 Pt P C21 88.77(19) . .
C51 Pt P C21 -91.23(19) . .
P Pt P C21 88.77(19) 2_656 .
C1 Pt P C5 -23.7(2) . .
C51 Pt P C5 156.3(2) . .
P Pt P C5 -23.7(2) 2_656 .
C51 Pt C1 C2 32(100) . 2_656
P Pt C1 C2 16.5(3) 2_656 2_656
P Pt C1 C2 -163.5(3) . 2_656
C51 Pt C1 C2 -148(100) . .
P Pt C1 C2 -163.5(3) 2_656 .
P Pt C1 C2 16.5(3) . .
C2 C1 C2 C3 -0.1(5) 2_656 .
Pt C1 C2 C3 179.9(5) . .
C2 C1 C2 C5 -179.7(6) 2_656 .
Pt C1 C2 C5 0.3(6) . .
C1 C2 C3 C4 0.3(9) . .
C5 C2 C3 C4 179.8(5) . .
C2 C3 C4 C3 -0.1(5) . 2_656
C3 C2 C5 P 158.8(5) . .
C1 C2 C5 P -21.7(6) . .
C11 P C5 C2 161.2(4) . .
C21 P C5 C2 -87.1(4) . .
Pt P C5 C2 30.1(4) . .
C21 P C11 C16 72.5(5) . .
C5 P C11 C16 -176.1(4) . .
Pt P C11 C16 -56.9(5) . .
C21 P C11 C12 -109.0(4) . .
C5 P C11 C12 2.5(5) . .
Pt P C11 C12 121.7(4) . .
C16 C11 C12 C13 0.8(8) . .
P C11 C12 C13 -177.7(5) . .
C11 C12 C13 C14 -0.5(10) . .
C12 C13 C14 C15 -0.1(12) . .
C13 C14 C15 C16 0.4(12) . .
C12 C11 C16 C15 -0.5(9) . .
P C11 C16 C15 178.1(5) . .
C14 C15 C16 C11 -0.1(11) . .
C11 P C21 C26 4.2(8) . .
C5 P C21 C26 -108.5(8) . .
Pt P C21 C26 140.0(7) . .
C11 P C21 C22 -175.6(5) . .
C5 P C21 C22 71.6(5) . .
Pt P C21 C22 -39.9(5) . .
C26 C21 C22 C23 2.9(11) . .
P C21 C22 C23 -177.2(5) . .
C21 C22 C23 C24 -3.2(10) . .
C22 C23 C24 C25 0.7(12) . .
C23 C24 C25 C26 2.1(16) . .
C24 C25 C26 C21 -2.3(19) . .
C22 C21 C26 C25 -0.2(16) . .
P C21 C26 C25 179.9(10) . .
C1 Pt C51 C52 -92(100) . .
P Pt C51 C52 -76.4(3) 2_656 .
P Pt C51 C52 103.6(3) . .
C1 Pt C51 C52 88(100) . 2_656
P Pt C51 C52 103.6(3) 2_656 2_656
P Pt C51 C52 -76.4(3) . 2_656
C52 C51 C52 C53 -0.5(5) 2_656 .
Pt C51 C52 C53 179.5(5) . .
C52 C51 C52 C55 -178.6(7) 2_656 .
Pt C51 C52 C55 1.4(7) . .
C51 C52 C53 C54 0.9(10) . .
C55 C52 C53 C54 179.1(6) . .
C52 C53 C54 C53 -0.5(5) . 2_656
C571 N1 C55 N2 53.6(14) . .
C561 N1 C55 N2 -72.9(11) . .
C571 N1 C55 C52 -55.9(15) . .
C561 N1 C55 C52 177.6(10) . .
C562 N2 C55 N1 72.7(9) . .
C572 N2 C55 N1 -52.6(10) . .
C562 N2 C55 C52 167.2(9) . .
C572 N2 C55 C52 41.8(13) . .
C53 C52 C55 N1 107.1(9) . .
C51 C52 C55 N1 -74.7(8) . .
C53 C52 C55 N2 57.6(11) . .
C51 C52 C55 N2 -124.2(7) . .
